data_9003057
loop_
_publ_author_name
'Artioli, G.'
'Geiger, C. A.'
'Dapiaggi, M.'

_publ_section_title
;
 The crystal chemistry of julgoldite-Fe3+ from Bombay, India, studied using
 synchrotron X-ray powder diffraction and 57Fe Mossbauer spectroscopy
;
_journal_name_full 'American Mineralogist'
_journal_page_first 1084
_journal_page_last 1090
_journal_volume 88
_journal_year 2003
_chemical_formula_sum 'Al0.312 Ca2 Fe2.688 H4 O14 Si3'
_chemical_name_mineral Julgoldite-(Fe3+)
_space_group_IT_number 12
_symmetry_space_group_name_Hall '-A 2y'
_symmetry_space_group_name_H-M 'A 1 2/m 1'
_cell_angle_alpha 90
_cell_angle_beta 97.498
_cell_angle_gamma 90
_cell_length_a 8.8879
_cell_length_b 6.0580
_cell_length_c 19.3321
_cell_formula_units_Z 4
_cell_volume 1031.996
_database_code_amcsd 0003146
_exptl_crystal_density_diffrn 3.546
_cod_original_formula_sum 'Ca2 Fe2.688 Al.312 Si3 O14 H4'
_cod_database_code 9003057

loop_
_space_group_symop_operation_xyz
x,y,z
x,1/2+y,1/2+z
x,-y,z
x,1/2-y,1/2+z
-x,-y,-z
-x,1/2-y,1/2-z
-x,y,-z
-x,1/2+y,1/2-z

loop_
_atom_site_label
_atom_site_fract_x
_atom_site_fract_y
_atom_site_fract_z
_atom_site_occupancy
_atom_site_U_iso_or_equiv
Ca(1) 0.25800 0.50000 0.33920 1.00000 0.01700
Ca(2) 0.18190 0.50000 0.15340 1.00000 0.01700
FeX 0.50000 0.25000 0.25000 0.68800 0.01200
AlX 0.50000 0.25000 0.25000 0.31200 0.01200
FeY 0.25320 0.25000 0.49560 1.00000 0.01200
Si(1) 0.04900 0.00000 0.09770 1.00000 0.00600
Si(2) 0.16800 0.00000 0.24790 1.00000 0.00600
Si(3) 0.46800 0.00000 0.40400 1.00000 0.00600
O(1) 0.13200 0.23300 0.07930 1.00000 0.01300
O(2) 0.26900 0.22400 0.24580 1.00000 0.01300
O(3) 0.37000 0.22800 0.41020 1.00000 0.01300
O(4) 0.12300 0.50000 0.44300 1.00000 0.01300
O-H(5) 0.11600 0.00000 0.45200 1.00000 0.01300
O(6) 0.37300 0.50000 0.04300 1.00000 0.01300
O-H(7) 0.38800 0.00000 0.03500 1.00000 0.01300
O(8) 0.03800 0.00000 0.18110 1.00000 0.01300
O(9) 0.46400 0.50000 0.17180 1.00000 0.01300
O-H(10) 0.07000 0.00000 0.31380 1.00000 0.01300
O-H(11) 0.50900 0.50000 0.32200 1.00000 0.01300

loop_
_cod_related_entry_id
_cod_related_entry_database
_cod_related_entry_code
1 AMCSD 0003146
